data_1565795
loop_
_publ_author_name
'Willauer, Aur\'elien R.'
'Douair, Iskander'
'Chauvin, Anne-Sophie'
'Fadaei-Tirani, Farzaneh'
'B\"unzli, Jean-Claude G.'
'Maron, Laurent'
'Mazzanti, Marinella'

_publ_section_title
;
 Structure, reactivity and luminescence studies of triphenylsiloxide
 complexes of tetravalent lanthanides
;
_journal_issue 3
_journal_name_full 'Chemical Science'
_journal_page_first 681
_journal_page_last 691
_journal_paper_doi 10.1039/D1SC05517H
_journal_volume 13
_journal_year 2022
_chemical_formula_moiety 'C84 H84 Gd K O7 Si4'
_chemical_formula_sum 'C84 H84 Gd K O7 Si4'
_chemical_formula_weight 1514.22
_space_group_crystal_system monoclinic
_space_group_IT_number 14
_space_group_name_Hall '-P 2yn'
_space_group_name_H-M_alt 'P 1 21/n 1'
_atom_sites_solution_hydrogens geom
_atom_sites_solution_primary dual
_atom_sites_solution_secondary difmap
_audit_creation_date 2021-06-04
_audit_creation_method
;
Olex2 1.3
(compiled 2020.11.12 svn.r5f609507 for OlexSys, GUI svn.r6272)
;
_audit_update_record
;
2021-08-22 deposited with the CCDC.	2021-12-16 downloaded from the CCDC.
;
_cell_angle_alpha 90
_cell_angle_beta 100.959(3)
_cell_angle_gamma 90
_cell_formula_units_Z 4
_cell_length_a 13.4724(4)
_cell_length_b 28.4527(9)
_cell_length_c 22.4563(8)
_cell_measurement_reflns_used 10797
_cell_measurement_temperature 140.00(10)
_cell_measurement_theta_max 70.0690
_cell_measurement_theta_min 3.5060
_cell_volume 8451.1(5)
_computing_cell_refinement 'CrysAlisPro 1.171.41.110a (Rigaku OD, 2021)'
_computing_data_collection 'CrysAlisPro 1.171.41.110a (Rigaku OD, 2021)'
_computing_data_reduction 'CrysAlisPro 1.171.41.110a (Rigaku OD, 2021)'
_computing_molecular_graphics 'Olex2 1.3 (Dolomanov et al., 2009)'
_computing_publication_material 'Olex2 1.3 (Dolomanov et al., 2009)'
_computing_structure_refinement 'SHELXL 2018/3 (Sheldrick, 2015)'
_computing_structure_solution 'SHELXT  (Sheldrick, 2015)'
_diffrn_ambient_environment N~2~
_diffrn_ambient_temperature 140.00(10)
_diffrn_detector 'CCD plate'
_diffrn_detector_area_resol_mean 10.2665
_diffrn_detector_type Atlas
_diffrn_measured_fraction_theta_full 1.000
_diffrn_measured_fraction_theta_max 0.985
_diffrn_measurement_details
;
List of Runs (angles in degrees, time in seconds):

  # Type    Start    End  Width  t~exp~   \w     \q     \k     \f   Frames
#--------------------------------------------------------------------------
  1  \w    -78.00  32.00   1.00   10.00    --  -42.88  85.00 174.00  110
  2  \w      9.00  34.00   1.00   10.00    --   42.88 -85.00  56.00   25
  3  \w     54.00 120.00   1.00   40.00    --  103.80 -85.00  56.00   66
  4  \w    103.00 142.00   1.00   40.00    --  103.80  85.00 174.00   39
  5  \w   -117.00 -23.00   1.00   10.00    --  -42.88 -37.00  30.00   94
  6  \w    -74.00  -9.00   1.00   10.00    --  -42.88 125.00 -60.00   65
  7  \w     37.00  64.00   1.00   10.00    --   42.88 -99.00 -90.00   27
  8  \w     16.00 116.00   1.00   10.00    --   42.88  57.00 -60.00  100
  9  \w    109.00 174.00   1.00   40.00    --  103.80  77.00 -30.00   65
 10  \w     26.00 106.00   1.00   40.00    --  103.80 -94.00 -30.00   80
 11  \w     24.00  72.00   1.00   40.00    --  103.80 -94.00-120.00   48
 12  \w     26.00 107.00   1.00   40.00    --  103.80 -94.00-180.00   81
 13  \w    110.00 165.00   1.00   40.00    --  103.80  77.00  30.00   55
 14  \w     31.00 108.00   1.00   40.00    --  103.80-111.00  60.00   77
 15  \w    107.00 134.00   1.00   40.00    --  103.80  77.00 -90.00   27
 16  \w    150.00 176.00   1.00   40.00    --  103.80  77.00 -90.00   26
 17  \w     58.00 108.00   1.00   40.00    --  103.80-111.00 150.00   50
 18  \w     46.00 108.00   1.00   40.00    --  103.80-111.00 -60.00   62
 19  \w     30.00 131.00   1.00   40.00    --  103.80 -30.00   0.00  101
 20  \w    105.00 176.00   1.00   40.00    --  103.80  77.00 120.00   71
 21  \w    136.00 161.00   1.00   40.00    --  103.80 111.00 120.00   25
 22  \w     83.00 108.00   1.00   40.00    --  103.80-111.00 -30.00   25
 23  \w    115.00 172.00   1.00   40.00    --  103.80  77.00  60.00   57
;
_diffrn_measurement_device 'four-circle diffractometer'
_diffrn_measurement_device_type 'SuperNova, Dual, Cu at home/near, Atlas'
_diffrn_measurement_method '\w scans'
_diffrn_orient_matrix_type 'CrysAlisPro convention (1999,Acta A55,543-557)'
_diffrn_orient_matrix_UB_11 0.0035898000
_diffrn_orient_matrix_UB_12 0.0208622000
_diffrn_orient_matrix_UB_13 -0.0628339000
_diffrn_orient_matrix_UB_21 -0.0567734000
_diffrn_orient_matrix_UB_22 -0.0433127000
_diffrn_orient_matrix_UB_23 -0.0304401000
_diffrn_orient_matrix_UB_31 -0.1017078000
_diffrn_orient_matrix_UB_32 0.0249443000
_diffrn_orient_matrix_UB_33 -0.0004031000
_diffrn_radiation_monochromator mirror
_diffrn_radiation_probe x-ray
_diffrn_radiation_type 'Cu K\a'
_diffrn_radiation_wavelength 1.54184
_diffrn_reflns_av_R_equivalents 0.1171
_diffrn_reflns_av_unetI/netI 0.0962
_diffrn_reflns_Laue_measured_fraction_full 1.000
_diffrn_reflns_Laue_measured_fraction_max 0.985
_diffrn_reflns_limit_h_max 13
_diffrn_reflns_limit_h_min -16
_diffrn_reflns_limit_k_max 34
_diffrn_reflns_limit_k_min -34
_diffrn_reflns_limit_l_max 27
_diffrn_reflns_limit_l_min -27
_diffrn_reflns_number 72125
_diffrn_reflns_point_group_measured_fraction_full 1.000
_diffrn_reflns_point_group_measured_fraction_max 0.985
_diffrn_reflns_theta_full 67.684
_diffrn_reflns_theta_max 72.769
_diffrn_reflns_theta_min 3.106
_diffrn_source 'micro-focus sealed X-ray tube'
_diffrn_source_type 'SuperNova (Cu) X-ray Source'
_exptl_absorpt_coefficient_mu 6.438
_exptl_absorpt_correction_T_max 0.842
_exptl_absorpt_correction_T_min 0.364
_exptl_absorpt_correction_type analytical
_exptl_absorpt_process_details
;
CrysAlisPro 1.171.41.110a (Rigaku Oxford Diffraction, 2021)
Analytical numeric absorption correction using a multifaceted crystal
model based on expressions derived by R.C. Clark & J.S. Reid.
(Clark, R. C. & Reid, J. S. (1995). Acta Cryst. A51, 887-897)
Empirical absorption correction using spherical harmonics,
implemented in SCALE3 ABSPACK scaling algorithm.
;
_exptl_crystal_colour 'clear pale colourless'
_exptl_crystal_density_diffrn 1.190
_exptl_crystal_description needle
_exptl_crystal_F_000 3132
_exptl_crystal_size_max 0.363
_exptl_crystal_size_mid 0.038
_exptl_crystal_size_min 0.031
_refine_diff_density_max 1.159
_refine_diff_density_min -0.945
_refine_diff_density_rms 0.079
_refine_ls_extinction_method none
_refine_ls_goodness_of_fit_ref 0.948
_refine_ls_hydrogen_treatment constr
_refine_ls_matrix_type full
_refine_ls_number_parameters 893
_refine_ls_number_reflns 16567
_refine_ls_number_restraints 75
_refine_ls_restrained_S_all 0.948
_refine_ls_R_factor_all 0.0970
_refine_ls_R_factor_gt 0.0531
_refine_ls_shift/su_max 0.001
_refine_ls_shift/su_mean 0.000
_refine_ls_structure_factor_coef Fsqd
_refine_ls_weighting_details 'w=1/[\s^2^(Fo^2^)+(0.0675P)^2^] where P=(Fo^2^+2Fc^2^)/3'
_refine_ls_weighting_scheme calc
_refine_ls_wR_factor_gt 0.1207
_refine_ls_wR_factor_ref 0.1413
_reflns_Friedel_coverage 0.000
_reflns_number_gt 10539
_reflns_number_total 16567
_reflns_threshold_expression 'I > 2\s(I)'
_cod_data_source_file d1sc05517h2.cif
_cod_data_source_block aw828-1
_cod_depositor_comments 'Adding full bibliography for 1565790--1565796.cif.'
_cod_database_code 1565795
_shelx_shelxl_version_number 2018/3
_chemical_oxdiff_formula 'C92 H100 O9 Si4 K1 Gd1'
_shelx_space_group_comment
;
The symmetry employed for this shelxl refinement is uniquely defined
by the following loop, which should always be used as a source of
symmetry information in preference to the above space-group names.
They are only intended as comments.
;
_shelx_estimated_absorpt_t_max 0.825
_shelx_estimated_absorpt_t_min 0.203
_reflns_odcompleteness_completeness 99.97
_reflns_odcompleteness_iscentric 1
_reflns_odcompleteness_theta 66.97
_olex2_refinement_description
;
1. Fixed Uiso
 At 1.2 times of:
  All C(H) groups, All C(H,H) groups, All C(H,H,H,H) groups
2. Restrained distances
 C83-C84 \\sim C86-C84 \\sim C82-C83 \\sim C86-C85 \\sim C85-C81 \\sim C82-C81
 with sigma of 0.02
3. Uiso/Uaniso restraints and constraints
C81 \\sim C82 \\sim C83 \\sim C84 \\sim C85 \\sim C86: within 2A with sigma of
0.02 and sigma for terminal atoms of 0.04 within 2A
4. Others
 Sof(H81C)=Sof(H81D)=Sof(H84C)=Sof(H84D)=Sof(C85)=Sof(H85A)=Sof(H85B)=Sof(C86)=
 Sof(H86A)=Sof(H86B)=1-FVAR(1)
 Sof(H81A)=Sof(H81B)=Sof(C82)=Sof(H82A)=Sof(H82B)=Sof(C83)=Sof(H83A)=Sof(H83B)=
 Sof(H84A)=Sof(H84B)=FVAR(1)
5.a Secondary CH2 refined with riding coordinates:
 C73(H73A,H73B), C74(H74A,H74B), C75(H75A,H75B), C76(H76A,H76B), C77(H77A,
 H77B), C78(H78A,H78B), C79(H79A,H79B), C80(H80A,H80B), C81(H81A,H81B),
 C81(H81C,H81D), C82(H82A,H82B), C83(H83A,H83B), C84(H84A,H84B), C84(H84C,H84D),
  C85(H85A,H85B), C86(H86A,H86B)
5.b Aromatic/amide H refined with riding coordinates:
 C2(H2), C3(H3), C4(H4), C5(H5), C6(H6), C8(H8), C9(H9), C10(H10), C11(H11),
 C12(H12), C14(H14), C15(H15), C16(H16), C17(H17), C18(H18), C20(H20), C21(H21),
  C22(H22), C23(H23), C24(H24), C26(H26), C27(H27), C28(H28), C29(H29),
 C30(H30), C32(H32), C33(H33), C34(H34), C35(H35), C36(H36), C38(H38), C39(H39),
  C40(H40), C41(H41), C42(H42), C44(H44), C45(H45), C46(H46), C47(H47),
 C48(H48), C50(H50), C51(H51), C52(H52), C53(H53), C54(H54), C56(H56), C57(H57),
  C58(H58), C59(H59), C60(H60), C62(H62), C63(H63), C64(H64), C65(H65),
 C66(H66), C68(H68), C69(H69), C70(H70), C71(H71), C72(H72)
;
_smtbx_masks_special_details
;
A solvent mask was calculated and 304 electrons were 
found in a volume of 1492\%A^3^ in 1 void per unit cell. 
This is consistent with the presence of 
2[C4H8O] per Asymmetric Unit 
which account for 320 electrons 
per unit cell.
;
_smtbx_masks_void_probe_radius 1.2
_smtbx_masks_void_truncation_radius 1.2
_olex2_date_sample_data_collection 2021-05-21
_olex2_submission_special_instructions 'No special instructions were received'
_oxdiff_exptl_absorpt_empirical_details
;
Empirical correction (ABSPACK) includes:
- Absorption correction using spherical harmonics
- Frame scaling
;
_oxdiff_exptl_absorpt_empirical_full_max 1.639
_oxdiff_exptl_absorpt_empirical_full_min 0.541

loop_
_space_group_symop_operation_xyz
'x, y, z'
'-x+1/2, y+1/2, -z+1/2'
'-x, -y, -z'
'x-1/2, -y-1/2, z-1/2'

loop_
_atom_site_label
_atom_site_type_symbol
_atom_site_fract_x
_atom_site_fract_y
_atom_site_fract_z
_atom_site_U_iso_or_equiv
_atom_site_adp_type
_atom_site_occupancy
_atom_site_site_symmetry_order
_atom_site_calc_flag
_atom_site_refinement_flags_posn
_atom_site_refinement_flags_adp
_atom_site_refinement_flags_occupancy
_atom_site_disorder_assembly
_atom_site_disorder_group
Gd1 Gd 0.56750(2) 0.67043(2) 0.38873(2) 0.03182(8) Uani 1 1 d . . . . .
K1 K 0.62079(9) 0.62175(4) 0.25444(5) 0.0457(3) Uani 1 1 d . . . . .
Si1 Si 0.39946(10) 0.74494(5) 0.46817(6) 0.0380(3) Uani 1 1 d . . . . .
Si2 Si 0.81663(10) 0.60954(5) 0.38720(6) 0.0355(3) Uani 1 1 d . . . . .
Si3 Si 0.54725(11) 0.75203(5) 0.25480(6) 0.0373(3) Uani 1 1 d . . . . .
Si4 Si 0.38427(10) 0.58329(5) 0.30124(6) 0.0349(3) Uani 1 1 d . . . . .
O1 O 0.4604(3) 0.70871(12) 0.43495(16) 0.0407(8) Uani 1 1 d . . . . .
O2 O 0.7035(2) 0.62894(12) 0.37441(16) 0.0371(8) Uani 1 1 d . . . . .
O3 O 0.5750(3) 0.71624(12) 0.31011(16) 0.0381(8) Uani 1 1 d . . . . .
O4 O 0.4714(2) 0.61918(12) 0.32940(15) 0.0372(8) Uani 1 1 d . . . . .
O5 O 0.5763(3) 0.61690(12) 0.47719(16) 0.0401(8) Uani 1 1 d . . . . .
O6 O 0.6971(3) 0.72059(13) 0.45284(16) 0.0421(8) Uani 1 1 d . . . . .
O7 O 0.7172(4) 0.56634(17) 0.1869(2) 0.0737(14) Uani 1 1 d . . . . .
C1 C 0.4556(4) 0.80603(19) 0.4700(3) 0.0432(12) Uani 1 1 d . . . . .
C2 C 0.5196(4) 0.8174(2) 0.4303(3) 0.0533(15) Uani 1 1 d . . . . .
H2 H 0.536429 0.793829 0.403962 0.064 Uiso 1 1 calc R U . . .
C3 C 0.5599(5) 0.8624(3) 0.4282(4) 0.071(2) Uani 1 1 d . . . . .
H3 H 0.603132 0.869335 0.400454 0.085 Uiso 1 1 calc R U . . .
C4 C 0.5366(6) 0.8964(3) 0.4663(4) 0.078(2) Uani 1 1 d . . . . .
H4 H 0.563785 0.927064 0.464901 0.094 Uiso 1 1 calc R U . . .
C5 C 0.4750(6) 0.8868(2) 0.5061(4) 0.073(2) Uani 1 1 d . . . . .
H5 H 0.460197 0.910766 0.532507 0.087 Uiso 1 1 calc R U . . .
C6 C 0.4327(5) 0.8415(2) 0.5088(3) 0.0546(16) Uani 1 1 d . . . . .
H6 H 0.389158 0.835187 0.536470 0.066 Uiso 1 1 calc R U . . .
C7 C 0.3999(4) 0.72646(19) 0.5491(2) 0.0395(12) Uani 1 1 d . . . . .
C8 C 0.4729(4) 0.7422(2) 0.5975(2) 0.0442(13) Uani 1 1 d . . . . .
H8 H 0.520146 0.765233 0.590191 0.053 Uiso 1 1 calc R U . . .
C9 C 0.4787(5) 0.7254(2) 0.6560(3) 0.0551(15) Uani 1 1 d . . . . .
H9 H 0.528641 0.737380 0.688037 0.066 Uiso 1 1 calc R U . . .
C10 C 0.4128(5) 0.6917(2) 0.6675(3) 0.0596(17) Uani 1 1 d . . . . .
H10 H 0.417933 0.679428 0.707344 0.072 Uiso 1 1 calc R U . . .
C11 C 0.3385(5) 0.6754(2) 0.6208(3) 0.0629(18) Uani 1 1 d . . . . .
H11 H 0.291366 0.652472 0.628796 0.075 Uiso 1 1 calc R U . . .
C12 C 0.3328(4) 0.6926(2) 0.5623(3) 0.0514(14) Uani 1 1 d . . . . .
H12 H 0.281949 0.680872 0.530599 0.062 Uiso 1 1 calc R U . . .
C13 C 0.2630(4) 0.7483(2) 0.4284(2) 0.0423(12) Uani 1 1 d . . . . .
C14 C 0.1994(4) 0.7855(3) 0.4371(3) 0.0569(16) Uani 1 1 d . . . . .
H14 H 0.224702 0.809728 0.465070 0.068 Uiso 1 1 calc R U . . .
C15 C 0.0999(5) 0.7878(3) 0.4058(3) 0.0626(18) Uani 1 1 d . . . . .
H15 H 0.058236 0.813393 0.412715 0.075 Uiso 1 1 calc R U . . .
C16 C 0.0618(5) 0.7537(3) 0.3651(3) 0.070(2) Uani 1 1 d . . . . .
H16 H -0.006076 0.755385 0.343791 0.083 Uiso 1 1 calc R U . . .
C17 C 0.1227(6) 0.7168(3) 0.3554(3) 0.072(2) Uani 1 1 d . . . . .
H17 H 0.097001 0.692937 0.326996 0.087 Uiso 1 1 calc R U . . .
C18 C 0.2219(5) 0.7143(2) 0.3871(3) 0.0521(15) Uani 1 1 d . . . . .
H18 H 0.262674 0.688321 0.380219 0.063 Uiso 1 1 calc R U . . .
C19 C 0.8963(4) 0.63048(18) 0.4603(2) 0.0388(12) Uani 1 1 d . . . . .
C20 C 0.8709(4) 0.61993(19) 0.5158(3) 0.0440(12) Uani 1 1 d . . . . .
H20 H 0.811470 0.602098 0.516461 0.053 Uiso 1 1 calc R U . . .
C21 C 0.9290(5) 0.6345(2) 0.5702(3) 0.0527(15) Uani 1 1 d . . . . .
H21 H 0.910224 0.626028 0.607398 0.063 Uiso 1 1 calc R U . . .
C22 C 1.0140(5) 0.6612(2) 0.5703(3) 0.0562(16) Uani 1 1 d . . . . .
H22 H 1.053344 0.671739 0.607588 0.067 Uiso 1 1 calc R U . . .
C23 C 1.0414(5) 0.6725(3) 0.5167(3) 0.0642(17) Uani 1 1 d . . . . .
H23 H 1.100114 0.691010 0.516629 0.077 Uiso 1 1 calc R U . . .
C24 C 0.9835(4) 0.6569(2) 0.4618(3) 0.0571(16) Uani 1 1 d . . . . .
H24 H 1.004153 0.664620 0.424807 0.069 Uiso 1 1 calc R U . . .
C25 C 0.8800(4) 0.62746(18) 0.3224(2) 0.0402(12) Uani 1 1 d . . . . .
C26 C 0.8423(4) 0.6664(2) 0.2872(2) 0.0436(12) Uani 1 1 d . . . . .
H26 H 0.787610 0.683672 0.297571 0.052 Uiso 1 1 calc R U . . .
C27 C 0.8829(4) 0.6807(2) 0.2373(3) 0.0515(15) Uani 1 1 d . . . . .
H27 H 0.856650 0.707469 0.214375 0.062 Uiso 1 1 calc R U . . .
C28 C 0.9614(5) 0.6554(2) 0.2218(3) 0.0552(16) Uani 1 1 d . . . . .
H28 H 0.988187 0.664178 0.187193 0.066 Uiso 1 1 calc R U . . .
C29 C 1.0011(5) 0.6174(2) 0.2562(3) 0.0571(16) Uani 1 1 d . . . . .
H29 H 1.056177 0.600521 0.245789 0.069 Uiso 1 1 calc R U . . .
C30 C 0.9611(4) 0.6035(2) 0.3063(3) 0.0466(13) Uani 1 1 d . . . . .
H30 H 0.989528 0.577378 0.329807 0.056 Uiso 1 1 calc R U . . .
C31 C 0.8197(4) 0.54350(19) 0.3912(2) 0.0369(11) Uani 1 1 d . . . . .
C32 C 0.9092(4) 0.51979(19) 0.4154(2) 0.0427(12) Uani 1 1 d . . . . .
H32 H 0.967600 0.537646 0.431804 0.051 Uiso 1 1 calc R U . . .
C33 C 0.9157(5) 0.4711(2) 0.4164(3) 0.0492(14) Uani 1 1 d . . . . .
H33 H 0.977408 0.455905 0.433508 0.059 Uiso 1 1 calc R U . . .
C34 C 0.8312(5) 0.4451(2) 0.3923(3) 0.0565(16) Uani 1 1 d . . . . .
H34 H 0.835012 0.411718 0.392008 0.068 Uiso 1 1 calc R U . . .
C35 C 0.7410(5) 0.4671(2) 0.3684(3) 0.0554(15) Uani 1 1 d . . . . .
H35 H 0.682715 0.448993 0.352532 0.066 Uiso 1 1 calc R U . . .
C36 C 0.7356(4) 0.51623(19) 0.3676(3) 0.0438(12) Uani 1 1 d . . . . .
H36 H 0.673609 0.531206 0.350753 0.053 Uiso 1 1 calc R U . . .
C37 C 0.6307(5) 0.80578(19) 0.2644(3) 0.0452(13) Uani 1 1 d . . . . .
C38 C 0.7347(5) 0.8029(2) 0.2865(3) 0.0501(14) Uani 1 1 d . . . . .
H38 H 0.764346 0.773003 0.297170 0.060 Uiso 1 1 calc R U . . .
C39 C 0.7958(5) 0.8426(3) 0.2931(3) 0.0631(18) Uani 1 1 d . . . . .
H39 H 0.866107 0.839963 0.308974 0.076 Uiso 1 1 calc R U . . .
C40 C 0.7533(6) 0.8863(3) 0.2765(4) 0.075(2) Uani 1 1 d . . . . .
H40 H 0.794607 0.913636 0.280889 0.090 Uiso 1 1 calc R U . . .
C41 C 0.6510(6) 0.8900(3) 0.2535(4) 0.076(2) Uani 1 1 d . . . . .
H41 H 0.622167 0.919789 0.241297 0.091 Uiso 1 1 calc R U . . .
C42 C 0.5910(5) 0.8508(2) 0.2484(3) 0.0611(17) Uani 1 1 d . . . . .
H42 H 0.520462 0.854105 0.233502 0.073 Uiso 1 1 calc R U . . .
C43 C 0.4136(4) 0.77406(18) 0.2424(2) 0.0399(12) Uani 1 1 d . . . . .
C44 C 0.3606(4) 0.77778(19) 0.2898(3) 0.0460(13) Uani 1 1 d . . . . .
H44 H 0.389573 0.765087 0.328275 0.055 Uiso 1 1 calc R U . . .
C45 C 0.2663(5) 0.7995(2) 0.2824(3) 0.0508(14) Uani 1 1 d . . . . .
H45 H 0.231465 0.801257 0.315338 0.061 Uiso 1 1 calc R U . . .
C46 C 0.2242(5) 0.8185(2) 0.2269(3) 0.0508(14) Uani 1 1 d . . . . .
H46 H 0.161208 0.834491 0.221960 0.061 Uiso 1 1 calc R U . . .
C47 C 0.2732(5) 0.8144(2) 0.1785(3) 0.0501(14) Uani 1 1 d . . . . .
H47 H 0.242829 0.826557 0.139905 0.060 Uiso 1 1 calc R U . . .
C48 C 0.3662(4) 0.79269(19) 0.1862(3) 0.0455(13) Uani 1 1 d . . . . .
H48 H 0.399190 0.790219 0.152515 0.055 Uiso 1 1 calc R U . . .
C49 C 0.5646(4) 0.72337(18) 0.1813(2) 0.0402(12) Uani 1 1 d . . . . .
C50 C 0.6434(4) 0.7343(2) 0.1518(3) 0.0456(13) Uani 1 1 d . . . . .
H50 H 0.690648 0.757751 0.168691 0.055 Uiso 1 1 calc R U . . .
C51 C 0.6555(5) 0.7124(2) 0.0989(3) 0.0530(15) Uani 1 1 d . . . . .
H51 H 0.710027 0.720884 0.079714 0.064 Uiso 1 1 calc R U . . .
C52 C 0.5871(5) 0.6777(2) 0.0737(3) 0.0569(16) Uani 1 1 d . . . . .
H52 H 0.594723 0.662231 0.037342 0.068 Uiso 1 1 calc R U . . .
C53 C 0.5078(5) 0.6660(2) 0.1023(3) 0.0552(15) Uani 1 1 d . . . . .
H53 H 0.460824 0.642426 0.085485 0.066 Uiso 1 1 calc R U . . .
C54 C 0.4969(4) 0.6884(2) 0.1551(3) 0.0463(13) Uani 1 1 d . . . . .
H54 H 0.442198 0.680041 0.174124 0.056 Uiso 1 1 calc R U . . .
C55 C 0.3100(4) 0.5618(2) 0.3595(3) 0.0418(12) Uani 1 1 d . . . . .
C56 C 0.3211(4) 0.5829(2) 0.4158(3) 0.0477(14) Uani 1 1 d . . . . .
H56 H 0.367210 0.608293 0.425340 0.057 Uiso 1 1 calc R U . . .
C57 C 0.2665(5) 0.5678(3) 0.4590(3) 0.0592(17) Uani 1 1 d . . . . .
H57 H 0.275317 0.582610 0.497560 0.071 Uiso 1 1 calc R U . . .
C58 C 0.1993(5) 0.5310(3) 0.4451(3) 0.0660(19) Uani 1 1 d . . . . .
H58 H 0.162027 0.520223 0.474291 0.079 Uiso 1 1 calc R U . . .
C59 C 0.1864(5) 0.5102(3) 0.3900(3) 0.069(2) Uani 1 1 d . . . . .
H59 H 0.139854 0.484975 0.380837 0.083 Uiso 1 1 calc R U . . .
C60 C 0.2405(5) 0.5253(2) 0.3467(3) 0.0590(16) Uani 1 1 d . . . . .
H60 H 0.229924 0.510603 0.308016 0.071 Uiso 1 1 calc R U . . .
C61 C 0.2956(4) 0.61057(18) 0.2365(2) 0.0364(11) Uani 1 1 d . . . . .
C62 C 0.2806(4) 0.65942(19) 0.2325(3) 0.0446(13) Uani 1 1 d . . . . .
H62 H 0.314037 0.678869 0.264526 0.053 Uiso 1 1 calc R U . . .
C63 C 0.2184(4) 0.6800(2) 0.1831(3) 0.0531(15) Uani 1 1 d . . . . .
H63 H 0.210954 0.713210 0.181297 0.064 Uiso 1 1 calc R U . . .
C64 C 0.1681(4) 0.6531(2) 0.1372(3) 0.0530(15) Uani 1 1 d . . . . .
H64 H 0.126303 0.667430 0.103191 0.064 Uiso 1 1 calc R U . . .
C65 C 0.1778(5) 0.6043(2) 0.1399(3) 0.0546(15) Uani 1 1 d . . . . .
H65 H 0.141632 0.585153 0.108409 0.066 Uiso 1 1 calc R U . . .
C66 C 0.2399(4) 0.5843(2) 0.1885(3) 0.0493(14) Uani 1 1 d . . . . .
H66 H 0.245791 0.551001 0.189962 0.059 Uiso 1 1 calc R U . . .
C67 C 0.4359(4) 0.53001(19) 0.2668(3) 0.0402(12) Uani 1 1 d . . . . .
C68 C 0.4496(5) 0.4866(2) 0.2958(3) 0.0526(15) Uani 1 1 d . . . . .
H68 H 0.435958 0.483583 0.335608 0.063 Uiso 1 1 calc R U . . .
C69 C 0.4829(5) 0.4474(2) 0.2680(4) 0.0647(18) Uani 1 1 d . . . . .
H69 H 0.492916 0.418404 0.289224 0.078 Uiso 1 1 calc R U . . .
C70 C 0.5010(5) 0.4504(2) 0.2109(4) 0.0640(18) Uani 1 1 d . . . . .
H70 H 0.519992 0.423118 0.191400 0.077 Uiso 1 1 calc R U . . .
C71 C 0.4920(5) 0.4929(3) 0.1810(3) 0.0631(18) Uani 1 1 d . . . . .
H71 H 0.508715 0.495507 0.141898 0.076 Uiso 1 1 calc R U . . .
C72 C 0.4581(4) 0.5320(2) 0.2089(3) 0.0514(14) Uani 1 1 d . . . . .
H72 H 0.449884 0.561041 0.187547 0.062 Uiso 1 1 calc R U . . .
C73 C 0.5533(6) 0.6296(2) 0.5349(3) 0.0606(18) Uani 1 1 d . . . . .
H73A H 0.479560 0.633874 0.531659 0.073 Uiso 1 1 calc R U . . .
H73B H 0.587759 0.659317 0.549652 0.073 Uiso 1 1 calc R U . . .
C74 C 0.5907(7) 0.5900(2) 0.5771(3) 0.075(2) Uani 1 1 d . . . . .
H74A H 0.553726 0.588336 0.611113 0.090 Uiso 1 1 calc R U . . .
H74B H 0.664092 0.592832 0.593468 0.090 Uiso 1 1 calc R U . . .
C75 C 0.5679(5) 0.5481(2) 0.5356(3) 0.0546(15) Uani 1 1 d . . . . .
H75A H 0.496445 0.538308 0.531479 0.065 Uiso 1 1 calc R U . . .
H75B H 0.612243 0.521206 0.550695 0.065 Uiso 1 1 calc R U . . .
C76 C 0.5896(4) 0.56619(18) 0.4758(3) 0.0437(12) Uani 1 1 d . . . . .
H76A H 0.659554 0.558260 0.471654 0.052 Uiso 1 1 calc R U . . .
H76B H 0.542082 0.552196 0.441252 0.052 Uiso 1 1 calc R U . . .
C77 C 0.7083(5) 0.7326(2) 0.5158(3) 0.0518(14) Uani 1 1 d . . . . .
H77A H 0.741102 0.706568 0.541559 0.062 Uiso 1 1 calc R U . . .
H77B H 0.641460 0.738814 0.526400 0.062 Uiso 1 1 calc R U . . .
C78 C 0.7729(5) 0.7758(3) 0.5254(3) 0.069(2) Uani 1 1 d . . . . .
H78A H 0.812025 0.777555 0.567343 0.083 Uiso 1 1 calc R U . . .
H78B H 0.731791 0.804734 0.516319 0.083 Uiso 1 1 calc R U . . .
C79 C 0.8407(6) 0.7684(3) 0.4803(3) 0.072(2) Uani 1 1 d . . . . .
H79A H 0.897951 0.747509 0.497021 0.087 Uiso 1 1 calc R U . . .
H79B H 0.867663 0.798699 0.468526 0.087 Uiso 1 1 calc R U . . .
C80 C 0.7728(5) 0.7459(2) 0.4271(3) 0.0542(15) Uani 1 1 d . . . . .
H80A H 0.740537 0.770015 0.397931 0.065 Uiso 1 1 calc R U . . .
H80B H 0.811462 0.724027 0.405850 0.065 Uiso 1 1 calc R U . . .
C81 C 0.7453(8) 0.5795(3) 0.1319(4) 0.093(3) Uani 1 1 d D U . . .
H81A H 0.784510 0.609118 0.137303 0.112 Uiso 0.44(2) 1 calc R U P A 1
H81B H 0.684293 0.584468 0.100184 0.112 Uiso 0.44(2) 1 calc R U P A 1
H81C H 0.761843 0.613389 0.131706 0.112 Uiso 0.56(2) 1 calc R U P A 2
H81D H 0.690739 0.572443 0.096857 0.112 Uiso 0.56(2) 1 calc R U P A 2
C82 C 0.809(2) 0.5399(9) 0.1135(9) 0.098(5) Uani 0.44(2) 1 d D U P A 1
H82A H 0.864430 0.552287 0.094405 0.117 Uiso 0.44(2) 1 calc R U P A 1
H82B H 0.767744 0.517653 0.085375 0.117 Uiso 0.44(2) 1 calc R U P A 1
C83 C 0.8511(16) 0.5168(9) 0.1755(9) 0.095(5) Uani 0.44(2) 1 d D U P A 1
H83A H 0.865570 0.482968 0.171036 0.115 Uiso 0.44(2) 1 calc R U P A 1
H83B H 0.913099 0.532755 0.196768 0.115 Uiso 0.44(2) 1 calc R U P A 1
C84 C 0.7640(7) 0.5240(3) 0.2080(4) 0.084(2) Uani 1 1 d D U . . .
H84A H 0.715390 0.497626 0.199204 0.100 Uiso 0.44(2) 1 calc R U P A 1
H84B H 0.788843 0.525486 0.252361 0.100 Uiso 0.44(2) 1 calc R U P A 1
H84C H 0.715905 0.503025 0.223425 0.100 Uiso 0.56(2) 1 calc R U P A 2
H84D H 0.822839 0.529750 0.240931 0.100 Uiso 0.56(2) 1 calc R U P A 2
C85 C 0.8390(13) 0.5491(6) 0.1309(11) 0.098(5) Uani 0.56(2) 1 d D U P A 2
H85A H 0.899456 0.560818 0.159078 0.117 Uiso 0.56(2) 1 calc R U P A 2
H85B H 0.853946 0.545999 0.089547 0.117 Uiso 0.56(2) 1 calc R U P A 2
C86 C 0.797(2) 0.5025(6) 0.1536(8) 0.102(5) Uani 0.56(2) 1 d D U P A 2
H86A H 0.739949 0.489355 0.124007 0.122 Uiso 0.56(2) 1 calc R U P A 2
H86B H 0.850313 0.478364 0.164928 0.122 Uiso 0.56(2) 1 calc R U P A 2

loop_
_atom_site_aniso_label
_atom_site_aniso_U_11
_atom_site_aniso_U_22
_atom_site_aniso_U_33
_atom_site_aniso_U_23
_atom_site_aniso_U_13
_atom_site_aniso_U_12
Gd1 0.03782(14) 0.03329(14) 0.02559(13) 0.00128(13) 0.00915(10) 0.00135(13)
K1 0.0482(6) 0.0565(7) 0.0332(6) -0.0048(5) 0.0102(5) 0.0020(5)
Si1 0.0399(7) 0.0419(8) 0.0341(7) -0.0048(6) 0.0121(6) 0.0000(6)
Si2 0.0367(7) 0.0385(7) 0.0317(7) 0.0003(6) 0.0079(6) 0.0015(6)
Si3 0.0458(8) 0.0377(7) 0.0299(7) 0.0052(6) 0.0107(6) -0.0012(6)
Si4 0.0367(7) 0.0383(7) 0.0302(7) 0.0029(5) 0.0076(6) -0.0016(6)
O1 0.048(2) 0.040(2) 0.037(2) -0.0018(15) 0.0167(16) 0.0026(16)
O2 0.0353(17) 0.0400(19) 0.0366(19) 0.0004(15) 0.0082(15) 0.0052(15)
O3 0.0427(19) 0.0390(19) 0.0341(19) 0.0041(15) 0.0111(15) 0.0014(15)
O4 0.0385(18) 0.041(2) 0.0325(18) 0.0017(15) 0.0075(15) -0.0039(15)
O5 0.058(2) 0.0353(19) 0.0296(18) 0.0053(15) 0.0142(16) 0.0022(16)
O6 0.045(2) 0.048(2) 0.0329(19) -0.0035(16) 0.0086(16) -0.0046(16)
O7 0.087(3) 0.062(3) 0.081(4) -0.010(3) 0.039(3) 0.010(3)
C1 0.043(3) 0.042(3) 0.042(3) -0.001(2) 0.000(2) 0.005(2)
C2 0.045(3) 0.054(4) 0.059(4) 0.011(3) 0.004(3) -0.003(3)
C3 0.060(4) 0.065(5) 0.082(5) 0.024(4) -0.001(4) -0.011(3)
C4 0.079(5) 0.061(5) 0.084(6) 0.012(4) -0.015(5) -0.014(4)
C5 0.077(5) 0.041(4) 0.086(6) -0.006(4) -0.020(4) 0.011(3)
C6 0.048(3) 0.053(4) 0.056(4) -0.011(3) -0.006(3) 0.005(3)
C7 0.038(3) 0.044(3) 0.039(3) -0.004(2) 0.012(2) 0.009(2)
C8 0.044(3) 0.053(3) 0.040(3) -0.009(3) 0.018(2) 0.003(2)
C9 0.066(4) 0.062(4) 0.040(3) -0.007(3) 0.016(3) 0.010(3)
C10 0.069(4) 0.074(4) 0.038(3) 0.009(3) 0.017(3) 0.017(3)
C11 0.066(4) 0.059(4) 0.072(5) 0.012(4) 0.036(4) 0.007(3)
C12 0.048(3) 0.058(4) 0.053(4) -0.004(3) 0.022(3) -0.002(3)
C13 0.044(3) 0.057(3) 0.029(3) 0.000(2) 0.013(2) -0.007(2)
C14 0.046(3) 0.082(5) 0.042(3) -0.008(3) 0.008(3) 0.004(3)
C15 0.045(3) 0.092(5) 0.051(4) 0.000(4) 0.011(3) 0.013(3)
C16 0.048(4) 0.104(6) 0.052(4) 0.013(4) -0.002(3) -0.012(4)
C17 0.081(5) 0.068(5) 0.059(4) 0.008(4) -0.008(4) -0.034(4)
C18 0.060(4) 0.049(3) 0.045(3) 0.000(3) 0.004(3) -0.013(3)
C19 0.036(3) 0.039(3) 0.040(3) -0.002(2) 0.004(2) 0.007(2)
C20 0.048(3) 0.040(3) 0.043(3) -0.006(2) 0.006(2) 0.000(2)
C21 0.070(4) 0.051(3) 0.035(3) -0.007(3) 0.006(3) 0.010(3)
C22 0.055(4) 0.058(4) 0.050(4) -0.011(3) -0.007(3) 0.007(3)
C23 0.049(3) 0.074(5) 0.067(4) -0.012(4) 0.003(3) -0.008(3)
C24 0.044(3) 0.077(5) 0.052(4) -0.009(3) 0.013(3) -0.013(3)
C25 0.045(3) 0.038(3) 0.039(3) 0.000(2) 0.011(2) 0.000(2)
C26 0.038(3) 0.051(3) 0.041(3) -0.001(3) 0.004(2) -0.006(2)
C27 0.050(3) 0.052(4) 0.055(4) 0.008(3) 0.015(3) -0.004(3)
C28 0.058(4) 0.071(4) 0.040(3) 0.003(3) 0.018(3) -0.014(3)
C29 0.050(3) 0.071(4) 0.055(4) -0.004(3) 0.023(3) -0.003(3)
C30 0.045(3) 0.052(3) 0.045(3) 0.000(3) 0.013(3) -0.001(2)
C31 0.036(3) 0.050(3) 0.025(2) -0.001(2) 0.007(2) 0.002(2)
C32 0.044(3) 0.045(3) 0.040(3) -0.004(2) 0.011(2) 0.005(2)
C33 0.053(3) 0.045(3) 0.050(3) 0.004(3) 0.011(3) 0.011(3)
C34 0.070(4) 0.037(3) 0.061(4) -0.002(3) 0.010(3) 0.005(3)
C35 0.060(4) 0.043(3) 0.060(4) -0.007(3) 0.005(3) -0.008(3)
C36 0.045(3) 0.045(3) 0.040(3) 0.001(2) 0.004(2) 0.002(2)
C37 0.064(4) 0.040(3) 0.036(3) -0.002(2) 0.018(3) -0.010(3)
C38 0.060(4) 0.054(4) 0.040(3) -0.005(3) 0.020(3) -0.010(3)
C39 0.064(4) 0.068(5) 0.059(4) -0.007(3) 0.013(3) -0.019(3)
C40 0.088(6) 0.066(5) 0.073(5) -0.014(4) 0.018(4) -0.033(4)
C41 0.094(6) 0.054(4) 0.076(5) 0.008(4) 0.007(4) -0.018(4)
C42 0.067(4) 0.052(4) 0.063(4) 0.005(3) 0.009(3) -0.011(3)
C43 0.054(3) 0.033(3) 0.034(3) 0.006(2) 0.010(2) -0.004(2)
C44 0.058(3) 0.040(3) 0.040(3) 0.003(2) 0.010(3) -0.007(3)
C45 0.063(4) 0.043(3) 0.050(4) -0.001(3) 0.021(3) 0.004(3)
C46 0.049(3) 0.046(3) 0.056(4) -0.001(3) 0.008(3) 0.004(2)
C47 0.057(4) 0.048(3) 0.043(3) 0.006(3) 0.005(3) 0.002(3)
C48 0.058(3) 0.041(3) 0.038(3) 0.005(2) 0.013(3) 0.006(3)
C49 0.052(3) 0.041(3) 0.028(3) 0.006(2) 0.010(2) 0.003(2)
C50 0.043(3) 0.052(3) 0.044(3) 0.006(3) 0.015(3) 0.002(2)
C51 0.059(4) 0.063(4) 0.043(3) 0.001(3) 0.025(3) 0.002(3)
C52 0.072(4) 0.068(4) 0.033(3) -0.005(3) 0.014(3) 0.006(3)
C53 0.056(3) 0.063(4) 0.046(3) -0.009(3) 0.008(3) -0.004(3)
C54 0.045(3) 0.055(3) 0.041(3) -0.002(3) 0.015(3) -0.006(3)
C55 0.037(3) 0.050(3) 0.039(3) 0.011(2) 0.008(2) 0.001(2)
C56 0.050(3) 0.049(3) 0.048(3) 0.008(3) 0.019(3) 0.007(3)
C57 0.058(4) 0.078(5) 0.047(4) 0.010(3) 0.024(3) 0.007(3)
C58 0.059(4) 0.093(5) 0.054(4) 0.019(4) 0.032(3) 0.002(4)
C59 0.051(4) 0.090(5) 0.069(5) 0.018(4) 0.020(3) -0.018(3)
C60 0.052(4) 0.073(4) 0.053(4) 0.006(3) 0.012(3) -0.013(3)
C61 0.036(3) 0.038(3) 0.038(3) 0.002(2) 0.015(2) -0.001(2)
C62 0.044(3) 0.043(3) 0.047(3) 0.001(2) 0.011(3) -0.001(2)
C63 0.047(3) 0.052(4) 0.060(4) 0.011(3) 0.008(3) 0.001(3)
C64 0.046(3) 0.070(4) 0.043(3) 0.014(3) 0.007(3) 0.014(3)
C65 0.058(4) 0.066(4) 0.036(3) -0.005(3) 0.000(3) 0.010(3)
C66 0.051(3) 0.047(3) 0.047(3) -0.001(3) 0.002(3) 0.008(3)
C67 0.027(2) 0.049(3) 0.044(3) 0.001(2) 0.006(2) -0.003(2)
C68 0.061(4) 0.048(3) 0.051(4) 0.004(3) 0.014(3) -0.002(3)
C69 0.072(4) 0.050(4) 0.072(5) -0.001(3) 0.011(4) 0.014(3)
C70 0.057(4) 0.059(4) 0.075(5) -0.024(4) 0.011(3) 0.009(3)
C71 0.067(4) 0.075(5) 0.049(4) -0.015(3) 0.018(3) 0.002(3)
C72 0.054(3) 0.054(4) 0.049(4) 0.000(3) 0.017(3) 0.004(3)
C73 0.114(6) 0.041(3) 0.034(3) 0.008(3) 0.031(3) 0.007(3)
C74 0.132(7) 0.052(4) 0.039(4) 0.008(3) 0.014(4) -0.002(4)
C75 0.080(4) 0.042(3) 0.043(3) 0.007(3) 0.015(3) 0.005(3)
C76 0.055(3) 0.035(3) 0.040(3) 0.003(2) 0.008(3) 0.002(2)
C77 0.062(4) 0.063(4) 0.030(3) -0.005(3) 0.010(3) -0.004(3)
C78 0.070(4) 0.079(5) 0.055(4) -0.030(4) 0.007(3) -0.011(4)
C79 0.071(5) 0.081(5) 0.064(5) -0.020(4) 0.013(4) -0.022(4)
C80 0.062(4) 0.057(4) 0.046(3) -0.007(3) 0.017(3) -0.009(3)
C81 0.128(7) 0.077(5) 0.078(6) 0.012(4) 0.028(5) 0.013(5)
C82 0.144(11) 0.095(10) 0.065(10) -0.012(8) 0.049(8) 0.015(9)
C83 0.128(11) 0.083(9) 0.077(9) -0.024(8) 0.024(9) 0.017(9)
C84 0.112(6) 0.074(5) 0.069(5) -0.007(4) 0.029(4) 0.009(4)
C85 0.144(10) 0.092(9) 0.067(9) -0.019(7) 0.044(8) 0.016(8)
C86 0.147(10) 0.089(8) 0.073(9) -0.014(7) 0.030(8) 0.029(8)

loop_
_atom_type_symbol
_atom_type_description
_atom_type_scat_dispersion_real
_atom_type_scat_dispersion_imag
_atom_type_scat_source
C C 0.0181 0.0091 'International Tables Vol C Tables 4.2.6.8 and 6.1.1.4'
H H 0.0000 0.0000 'International Tables Vol C Tables 4.2.6.8 and 6.1.1.4'
Gd Gd -8.8380 11.9157 'International Tables Vol C Tables 4.2.6.8 and 6.1.1.4'
K K 0.3868 1.0657 'International Tables Vol C Tables 4.2.6.8 and 6.1.1.4'
O O 0.0492 0.0322 'International Tables Vol C Tables 4.2.6.8 and 6.1.1.4'
Si Si 0.2541 0.3302 'International Tables Vol C Tables 4.2.6.8 and 6.1.1.4'

loop_
_exptl_crystal_face_index_h
_exptl_crystal_face_index_k
_exptl_crystal_face_index_l
_exptl_crystal_face_perp_dist
-2 2 1 0.0726
2 -2 -1 0.2373
0 1 -2 0.0199
0 1 2 0.0183
0 -1 -2 0.0199
0 -2 -1 0.0125
0 2 1 0.0213
0 2 -1 0.0198
0 -2 1 0.0110
0 0 1 0.0131

loop_
_geom_angle_atom_site_label_1
_geom_angle_atom_site_label_2
_geom_angle_atom_site_label_3
_geom_angle
_geom_angle_site_symmetry_1
_geom_angle_site_symmetry_3
_geom_angle_publ_flag
O1 Gd1 K1 148.50(10) . . ?
O1 Gd1 O2 160.63(13) . . ?
O1 Gd1 O4 104.27(13) . . ?
O1 Gd1 O5 82.14(12) . . ?
O1 Gd1 O6 83.99(13) . . ?
O2 Gd1 K1 50.71(9) . . ?
O2 Gd1 O5 82.92(12) . . ?
O2 Gd1 O6 83.28(12) . . ?
O3 Gd1 K1 59.97(9) . . ?
O3 Gd1 O1 102.53(13) . . ?
O3 Gd1 O2 91.88(12) . . ?
O3 Gd1 O4 91.04(13) . . ?
O3 Gd1 O5 174.49(12) . . ?
O3 Gd1 O6 89.44(12) . . ?
O4 Gd1 K1 54.32(9) . . ?
O4 Gd1 O2 88.13(12) . . ?
O4 Gd1 O5 90.61(12) . . ?
O4 Gd1 O6 171.40(12) . . ?
O5 Gd1 K1 117.22(8) . . ?
O5 Gd1 O6 88.15(12) . . ?
O6 Gd1 K1 119.12(8) . . ?
Gd1 K1 Si2 64.21(3) . . ?
Gd1 K1 Si4 63.00(3) . . ?
Gd1 K1 C25 87.58(9) . . ?
Si2 K1 Si4 105.71(4) . . ?
O2 K1 Gd1 39.88(7) . . ?
O2 K1 Si2 24.51(7) . . ?
O2 K1 Si4 87.34(8) . . ?
O2 K1 O3 66.91(10) . . ?
O2 K1 O4 67.70(10) . . ?
O2 K1 C25 52.03(11) . . ?
O2 K1 C26 63.49(12) . . ?
O2 K1 C49 115.72(12) . . ?
O2 K1 C54 135.84(13) . . ?
O2 K1 C72 118.33(13) . . ?
O3 K1 Gd1 38.51(6) . . ?
O3 K1 Si2 85.40(7) . . ?
O3 K1 Si4 83.88(7) . . ?
O3 K1 C25 92.42(11) . . ?
O3 K1 C26 79.01(13) . . ?
O3 K1 C49 53.09(11) . . ?
O3 K1 C54 69.01(12) . . ?
O3 K1 C72 127.74(12) . . ?
O4 K1 Gd1 39.06(7) . . ?
O4 K1 Si2 89.83(8) . . ?
O4 K1 Si4 23.94(7) . . ?
O4 K1 O3 64.24(10) . . ?
O4 K1 C25 119.64(12) . . ?
O4 K1 C26 127.23(13) . . ?
O4 K1 C49 101.12(12) . . ?
O4 K1 C54 95.44(13) . . ?
O4 K1 C72 70.83(12) . . ?
O7 K1 Gd1 156.19(13) . . ?
O7 K1 Si2 93.08(13) . . ?
O7 K1 Si4 121.39(12) . . ?
O7 K1 O2 116.87(15) . . ?
O7 K1 O3 153.86(13) . . ?
O7 K1 O4 141.90(14) . . ?
O7 K1 C25 74.15(15) . . ?
O7 K1 C26 80.39(16) . . ?
O7 K1 C49 108.60(15) . . ?
O7 K1 C54 101.63(16) . . ?
O7 K1 C72 75.08(15) . . ?
C25 K1 Si2 30.71(9) . . ?
C25 K1 Si4 136.27(9) . . ?
C26 K1 Gd1 88.84(11) . . ?
C26 K1 Si2 48.95(10) . . ?
C26 K1 Si4 150.14(11) . . ?
C26 K1 C25 23.28(13) . . ?
C26 K1 C49 83.30(14) . . ?
C26 K1 C72 152.80(15) . . ?
C49 K1 Gd1 90.97(9) . . ?
C49 K1 Si2 123.53(10) . . ?
C49 K1 Si4 105.58(10) . . ?
C49 K1 C25 106.56(13) . . ?
C49 K1 C72 115.46(15) . . ?
C54 K1 Gd1 101.71(11) . . ?
C54 K1 Si2 148.13(11) . . ?
C54 K1 Si4 90.59(11) . . ?
C54 K1 C25 128.58(14) . . ?
C54 K1 C26 105.60(15) . . ?
C54 K1 C49 24.70(14) . . ?
C54 K1 C72 90.83(15) . . ?
C72 K1 Gd1 109.24(10) . . ?
C72 K1 Si2 120.43(12) . . ?
C72 K1 Si4 47.33(10) . . ?
C72 K1 C25 133.83(14) . . ?
O1 Si1 C1 111.5(2) . . ?
O1 Si1 C7 111.3(2) . . ?
O1 Si1 C13 110.7(2) . . ?
C7 Si1 C1 107.8(3) . . ?
C13 Si1 C1 108.3(2) . . ?
C13 Si1 C7 107.1(2) . . ?
O2 Si2 K1 45.03(13) . . ?
O2 Si2 C19 114.5(2) . . ?
O2 Si2 C25 108.9(2) . . ?
O2 Si2 C31 111.5(2) . . ?
C19 Si2 K1 154.04(17) . . ?
C19 Si2 C25 108.7(2) . . ?
C19 Si2 C31 105.7(2) . . ?
C25 Si2 K1 72.78(17) . . ?
C31 Si2 K1 98.16(16) . . ?
C31 Si2 C25 107.3(2) . . ?
O3 Si3 K1 50.38(13) . . ?
O3 Si3 C37 112.5(2) . . ?
O3 Si3 C43 113.9(2) . . ?
O3 Si3 C49 110.7(2) . . ?
C37 Si3 K1 129.4(2) . . ?
C37 Si3 C49 106.2(2) . . ?
C43 Si3 K1 124.28(17) . . ?
C43 Si3 C37 106.3(3) . . ?
C43 Si3 C49 106.8(2) . . ?
C49 Si3 K1 60.52(16) . . ?
O4 Si4 K1 46.74(13) . . ?
O4 Si4 C55 112.3(2) . . ?
O4 Si4 C61 110.9(2) . . ?
O4 Si4 C67 112.0(2) . . ?
C55 Si4 K1 152.57(18) . . ?
C55 Si4 C67 107.9(2) . . ?
C61 Si4 K1 96.54(15) . . ?
C61 Si4 C55 109.1(2) . . ?
C61 Si4 C67 104.2(2) . . ?
C67 Si4 K1 73.61(16) . . ?
Si1 O1 Gd1 168.1(2) . . ?
Gd1 O2 K1 89.41(11) . . ?
Si2 O2 Gd1 158.5(2) . . ?
Si2 O2 K1 110.47(17) . . ?
Gd1 O3 K1 81.52(10) . . ?
Si3 O3 Gd1 163.4(2) . . ?
Si3 O3 K1 106.09(16) . . ?
Gd1 O4 K1 86.62(11) . . ?
Si4 O4 Gd1 164.0(2) . . ?
Si4 O4 K1 109.32(17) . . ?
C73 O5 Gd1 125.5(3) . . ?
C73 O5 C76 108.6(4) . . ?
C76 O5 Gd1 125.2(3) . . ?
C77 O6 Gd1 129.6(3) . . ?
C77 O6 C80 108.9(4) . . ?
C80 O6 Gd1 121.4(3) . . ?
C81 O7 K1 125.3(4) . . ?
C84 O7 K1 123.3(4) . . ?
C84 O7 C81 110.3(6) . . ?
C2 C1 Si1 119.6(4) . . ?
C2 C1 C6 117.7(6) . . ?
C6 C1 Si1 122.7(5) . . ?
C1 C2 C3 121.9(7) . . ?
C4 C3 C2 119.3(8) . . ?
C5 C4 C3 120.8(7) . . ?
C4 C5 C6 120.8(7) . . ?
C1 C6 C5 119.4(7) . . ?
C8 C7 Si1 122.3(4) . . ?
C12 C7 Si1 121.0(4) . . ?
C12 C7 C8 116.5(5) . . ?
C9 C8 C7 122.3(6) . . ?
C10 C9 C8 120.0(6) . . ?
C9 C10 C11 119.6(6) . . ?
C10 C11 C12 120.0(6) . . ?
C11 C12 C7 121.6(6) . . ?
C14 C13 Si1 122.6(4) . . ?
C18 C13 Si1 120.8(5) . . ?
C18 C13 C14 116.6(6) . . ?
C15 C14 C13 121.4(6) . . ?
C16 C15 C14 120.6(7) . . ?
C15 C16 C17 119.3(6) . . ?
C16 C17 C18 120.1(7) . . ?
C13 C18 C17 122.1(7) . . ?
C20 C19 Si2 121.2(4) . . ?
C20 C19 C24 116.6(5) . . ?
C24 C19 Si2 122.2(4) . . ?
C21 C20 C19 122.2(6) . . ?
C22 C21 C20 120.0(6) . . ?
C23 C22 C21 119.6(6) . . ?
C22 C23 C24 120.2(6) . . ?
C19 C24 C23 121.3(6) . . ?
Si2 C25 K1 76.51(17) . . ?
C26 C25 K1 64.6(3) . . ?
C26 C25 Si2 118.6(4) . . ?
C30 C25 K1 128.7(4) . . ?
C30 C25 Si2 124.0(4) . . ?
C30 C25 C26 117.4(5) . . ?
C25 C26 K1 92.2(3) . . ?
C27 C26 K1 114.9(4) . . ?
C27 C26 C25 121.8(5) . . ?
C28 C27 C26 119.2(6) . . ?
C29 C28 C27 120.2(6) . . ?
C28 C29 C30 120.5(6) . . ?
C25 C30 C29 120.9(6) . . ?
C32 C31 Si2 120.7(4) . . ?
C36 C31 Si2 122.0(4) . . ?
C36 C31 C32 117.3(5) . . ?
C33 C32 C31 122.4(5) . . ?
C34 C33 C32 118.9(5) . . ?
C33 C34 C35 120.5(6) . . ?
C34 C35 C36 119.9(6) . . ?
C31 C36 C35 121.0(5) . . ?
C38 C37 Si3 121.9(5) . . ?
C38 C37 C42 116.8(5) . . ?
C42 C37 Si3 121.3(5) . . ?
C39 C38 C37 121.5(6) . . ?
C40 C39 C38 119.6(7) . . ?
C41 C40 C39 120.0(7) . . ?
C42 C41 C40 120.0(7) . . ?
C41 C42 C37 122.0(7) . . ?
C44 C43 Si3 122.0(4) . . ?
C44 C43 C48 116.4(5) . . ?
C48 C43 Si3 121.2(4) . . ?
C43 C44 C45 122.1(5) . . ?
C46 C45 C44 119.4(6) . . ?
C45 C46 C47 120.2(6) . . ?
C48 C47 C46 119.9(6) . . ?
C47 C48 C43 121.9(5) . . ?
Si3 C49 K1 89.87(18) . . ?
C50 C49 K1 107.8(4) . . ?
C50 C49 Si3 123.4(4) . . ?
C50 C49 C54 117.1(5) . . ?
C54 C49 K1 70.2(3) . . ?
C54 C49 Si3 119.5(4) . . ?
C51 C50 C49 122.4(6) . . ?
C50 C51 C52 119.5(5) . . ?
C53 C52 C51 119.3(6) . . ?
C54 C53 C52 120.3(6) . . ?
C49 C54 K1 85.1(3) . . ?
C53 C54 K1 101.6(4) . . ?
C53 C54 C49 121.5(5) . . ?
C56 C55 Si4 120.8(4) . . ?
C56 C55 C60 117.7(5) . . ?
C60 C55 Si4 121.5(5) . . ?
C55 C56 C57 121.6(6) . . ?
C58 C57 C56 119.1(6) . . ?
C59 C58 C57 120.3(6) . . ?
C58 C59 C60 120.8(7) . . ?
C59 C60 C55 120.5(7) . . ?
C62 C61 Si4 121.6(4) . . ?
C62 C61 C66 115.4(5) . . ?
C66 C61 Si4 123.0(4) . . ?
C63 C62 C61 121.8(6) . . ?
C64 C63 C62 120.5(6) . . ?
C63 C64 C65 119.9(6) . . ?
C66 C65 C64 119.2(6) . . ?
C65 C66 C61 123.2(6) . . ?
C68 C67 Si4 123.0(4) . . ?
C72 C67 Si4 120.7(4) . . ?
C72 C67 C68 116.2(5) . . ?
C69 C68 C67 121.7(6) . . ?
C70 C69 C68 120.4(7) . . ?
C69 C70 C71 120.2(6) . . ?
C70 C71 C72 119.2(6) . . ?
C67 C72 K1 89.5(4) . . ?
C67 C72 C71 122.2(6) . . ?
C71 C72 K1 119.2(4) . . ?
O5 C73 C74 106.1(5) . . ?
C73 C74 C75 101.5(5) . . ?
C74 C75 C76 103.2(5) . . ?
O5 C76 C75 105.7(4) . . ?
O6 C77 C78 106.6(5) . . ?
C77 C78 C79 101.5(5) . . ?
C78 C79 C80 103.8(6) . . ?
O6 C80 C79 105.2(5) . . ?
O7 C81 C82 107.6(10) . . ?
O7 C81 C85 102.9(10) . . ?
C81 C82 C83 101.5(13) . . ?
C84 C83 C82 101.1(15) . . ?
O7 C84 C83 107.2(10) . . ?
O7 C84 C86 105.0(9) . . ?
C81 C85 C86 97.1(12) . . ?
C84 C86 C85 95.8(13) . . ?

loop_
_geom_bond_atom_site_label_1
_geom_bond_atom_site_label_2
_geom_bond_distance
_geom_bond_site_symmetry_2
_geom_bond_publ_flag
Gd1 K1 3.5143(12) . ?
Gd1 O1 2.217(3) . ?
Gd1 O2 2.253(3) . ?
Gd1 O3 2.212(3) . ?
Gd1 O4 2.218(3) . ?
Gd1 O5 2.488(3) . ?
Gd1 O6 2.491(4) . ?
K1 Si2 3.6026(18) . ?
K1 Si4 3.7053(18) . ?
K1 O2 2.720(4) . ?
K1 O3 3.076(4) . ?
K1 O4 2.859(4) . ?
K1 O7 2.687(5) . ?
K1 C25 3.539(5) . ?
K1 C26 3.198(5) . ?
K1 C49 3.341(5) . ?
K1 C54 3.154(6) . ?
K1 C72 3.393(6) . ?
Si1 O1 1.589(4) . ?
Si1 C1 1.893(6) . ?
Si1 C7 1.890(6) . ?
Si1 C13 1.887(6) . ?
Si2 O2 1.595(4) . ?
Si2 C19 1.880(5) . ?
Si2 C25 1.892(5) . ?
Si2 C31 1.881(6) . ?
Si3 O3 1.595(4) . ?
Si3 C37 1.886(6) . ?
Si3 C43 1.876(6) . ?
Si3 C49 1.896(5) . ?
Si4 O4 1.593(4) . ?
Si4 C55 1.893(5) . ?
Si4 C61 1.866(5) . ?
Si4 C67 1.894(6) . ?
O5 C73 1.434(6) . ?
O5 C76 1.455(6) . ?
O6 C77 1.435(6) . ?
O6 C80 1.455(7) . ?
O7 C81 1.409(10) . ?
O7 C84 1.400(9) . ?
C1 C2 1.391(9) . ?
C1 C6 1.405(8) . ?
C2 C3 1.395(9) . ?
C3 C4 1.367(12) . ?
C4 C5 1.358(12) . ?
C5 C6 1.414(9) . ?
C7 C8 1.394(8) . ?
C7 C12 1.392(8) . ?
C8 C9 1.384(8) . ?
C9 C10 1.366(10) . ?
C10 C11 1.384(10) . ?
C11 C12 1.391(9) . ?
C13 C14 1.400(9) . ?
C13 C18 1.380(8) . ?
C14 C15 1.392(9) . ?
C15 C16 1.365(10) . ?
C16 C17 1.375(11) . ?
C17 C18 1.392(9) . ?
C19 C20 1.386(8) . ?
C19 C24 1.390(8) . ?
C20 C21 1.383(8) . ?
C21 C22 1.373(9) . ?
C22 C23 1.364(10) . ?
C23 C24 1.400(9) . ?
C25 C26 1.399(8) . ?
C25 C30 1.392(8) . ?
C26 C27 1.397(8) . ?
C27 C28 1.378(9) . ?
C28 C29 1.377(9) . ?
C29 C30 1.393(8) . ?
C31 C32 1.398(7) . ?
C31 C36 1.392(7) . ?
C32 C33 1.389(8) . ?
C33 C34 1.380(9) . ?
C34 C35 1.383(9) . ?
C35 C36 1.399(8) . ?
C37 C38 1.397(9) . ?
C37 C42 1.409(9) . ?
C38 C39 1.391(9) . ?
C39 C40 1.390(10) . ?
C40 C41 1.381(11) . ?
C41 C42 1.369(9) . ?
C43 C44 1.393(8) . ?
C43 C48 1.407(7) . ?
C44 C45 1.394(8) . ?
C45 C46 1.378(8) . ?
C46 C47 1.380(9) . ?
C47 C48 1.378(8) . ?
C49 C50 1.389(8) . ?
C49 C54 1.401(8) . ?
C50 C51 1.379(8) . ?
C51 C52 1.395(9) . ?
C52 C53 1.388(9) . ?
C53 C54 1.378(8) . ?
C55 C56 1.383(8) . ?
C55 C60 1.390(8) . ?
C56 C57 1.392(8) . ?
C57 C58 1.380(10) . ?
C58 C59 1.351(10) . ?
C59 C60 1.390(9) . ?
C61 C62 1.405(7) . ?
C61 C66 1.405(8) . ?
C62 C63 1.388(8) . ?
C63 C64 1.358(9) . ?
C64 C65 1.395(9) . ?
C65 C66 1.367(8) . ?
C67 C68 1.393(8) . ?
C67 C72 1.389(8) . ?
C68 C69 1.392(9) . ?
C69 C70 1.352(10) . ?
C70 C71 1.376(10) . ?
C71 C72 1.397(9) . ?
C73 C74 1.498(9) . ?
C74 C75 1.508(9) . ?
C75 C76 1.518(8) . ?
C77 C78 1.498(9) . ?
C78 C79 1.503(10) . ?
C79 C80 1.503(9) . ?
C81 C82 1.522(14) . ?
C81 C85 1.534(14) . ?
C82 C83 1.547(15) . ?
C83 C84 1.509(14) . ?
C84 C86 1.508(13) . ?
C85 C86 1.564(15) . ?

loop_
_geom_torsion_atom_site_label_1
_geom_torsion_atom_site_label_2
_geom_torsion_atom_site_label_3
_geom_torsion_atom_site_label_4
_geom_torsion
_geom_torsion_site_symmetry_1
_geom_torsion_site_symmetry_2
_geom_torsion_site_symmetry_3
_geom_torsion_site_symmetry_4
_geom_torsion_publ_flag
Gd1 O5 C73 C74 -167.8(4) . . . . ?
Gd1 O5 C76 C75 -168.2(4) . . . . ?
Gd1 O6 C77 C78 -160.2(4) . . . . ?
Gd1 O6 C80 C79 -175.6(4) . . . . ?
K1 Si2 O2 Gd1 -156.9(7) . . . . ?
K1 Si2 C19 C20 94.7(6) . . . . ?
K1 Si2 C19 C24 -85.6(6) . . . . ?
K1 Si2 C25 C26 50.6(4) . . . . ?
K1 Si2 C25 C30 -127.8(5) . . . . ?
K1 Si2 C31 C32 150.1(4) . . . . ?
K1 Si2 C31 C36 -26.6(4) . . . . ?
K1 Si3 O3 Gd1 -115.4(8) . . . . ?
K1 Si3 C37 C38 -14.8(6) . . . . ?
K1 Si3 C37 C42 163.8(4) . . . . ?
K1 Si3 C43 C44 85.7(5) . . . . ?
K1 Si3 C43 C48 -101.7(4) . . . . ?
K1 Si3 C49 C50 -111.5(5) . . . . ?
K1 Si3 C49 C54 67.0(4) . . . . ?
K1 Si4 O4 Gd1 -176.4(9) . . . . ?
K1 Si4 C55 C56 46.3(7) . . . . ?
K1 Si4 C55 C60 -135.4(4) . . . . ?
K1 Si4 C61 C62 -72.9(4) . . . . ?
K1 Si4 C61 C66 106.7(4) . . . . ?
K1 Si4 C67 C68 128.8(5) . . . . ?
K1 Si4 C67 C72 -54.1(4) . . . . ?
K1 O7 C81 C82 173.0(14) . . . . ?
K1 O7 C81 C85 151.4(9) . . . . ?
K1 O7 C84 C83 -150.4(11) . . . . ?
K1 O7 C84 C86 173.7(11) . . . . ?
K1 C25 C26 C27 -121.3(6) . . . . ?
K1 C25 C30 C29 76.7(7) . . . . ?
K1 C26 C27 C28 -108.9(6) . . . . ?
K1 C49 C50 C51 76.7(6) . . . . ?
K1 C49 C54 C53 -100.6(6) . . . . ?
Si1 C1 C2 C3 177.5(5) . . . . ?
Si1 C1 C6 C5 -177.9(5) . . . . ?
Si1 C7 C8 C9 -174.0(4) . . . . ?
Si1 C7 C12 C11 173.8(5) . . . . ?
Si1 C13 C14 C15 178.0(5) . . . . ?
Si1 C13 C18 C17 -177.5(5) . . . . ?
Si2 C19 C20 C21 179.2(4) . . . . ?
Si2 C19 C24 C23 179.5(5) . . . . ?
Si2 C25 C26 K1 -56.4(4) . . . . ?
Si2 C25 C26 C27 -177.6(4) . . . . ?
Si2 C25 C30 C29 177.0(5) . . . . ?
Si2 C31 C32 C33 -176.8(4) . . . . ?
Si2 C31 C36 C35 176.8(5) . . . . ?
Si3 C37 C38 C39 179.7(5) . . . . ?
Si3 C37 C42 C41 -178.2(6) . . . . ?
Si3 C43 C44 C45 171.8(4) . . . . ?
Si3 C43 C48 C47 -171.6(4) . . . . ?
Si3 C49 C50 C51 178.8(5) . . . . ?
Si3 C49 C54 K1 -78.1(3) . . . . ?
Si3 C49 C54 C53 -178.7(5) . . . . ?
Si4 C55 C56 C57 179.5(5) . . . . ?
Si4 C55 C60 C59 -179.7(5) . . . . ?
Si4 C61 C62 C63 176.9(4) . . . . ?
Si4 C61 C66 C65 -177.5(5) . . . . ?
Si4 C67 C68 C69 176.7(5) . . . . ?
Si4 C67 C72 K1 58.1(4) . . . . ?
Si4 C67 C72 C71 -177.1(5) . . . . ?
O1 Si1 C1 C2 18.2(5) . . . . ?
O1 Si1 C1 C6 -164.0(4) . . . . ?
O1 Si1 C7 C8 92.2(5) . . . . ?
O1 Si1 C7 C12 -81.2(5) . . . . ?
O1 Si1 C13 C14 -162.3(5) . . . . ?
O1 Si1 C13 C18 15.5(5) . . . . ?
O2 Si2 C19 C20 61.6(5) . . . . ?
O2 Si2 C19 C24 -118.7(5) . . . . ?
O2 Si2 C25 K1 -27.36(18) . . . . ?
O2 Si2 C25 C26 23.3(5) . . . . ?
O2 Si2 C25 C30 -155.2(5) . . . . ?
O2 Si2 C31 C32 -165.2(4) . . . . ?
O2 Si2 C31 C36 18.1(5) . . . . ?
O3 Si3 C37 C38 41.5(5) . . . . ?
O3 Si3 C37 C42 -139.8(5) . . . . ?
O3 Si3 C43 C44 28.5(5) . . . . ?
O3 Si3 C43 C48 -158.9(4) . . . . ?
O3 Si3 C49 K1 4.2(2) . . . . ?
O3 Si3 C49 C50 -107.3(5) . . . . ?
O3 Si3 C49 C54 71.2(5) . . . . ?
O4 Si4 C55 C56 11.2(5) . . . . ?
O4 Si4 C55 C60 -170.6(5) . . . . ?
O4 Si4 C61 C62 -26.8(5) . . . . ?
O4 Si4 C61 C66 152.7(4) . . . . ?
O4 Si4 C67 C68 101.6(5) . . . . ?
O4 Si4 C67 C72 -81.3(5) . . . . ?
O5 C73 C74 C75 -36.2(8) . . . . ?
O6 C77 C78 C79 -32.6(7) . . . . ?
O7 C81 C82 C83 -25(3) . . . . ?
O7 C81 C85 C86 42.6(18) . . . . ?
O7 C84 C86 C85 43.3(18) . . . . ?
C1 Si1 O1 Gd1 7.6(12) . . . . ?
C1 Si1 C7 C8 -30.3(5) . . . . ?
C1 Si1 C7 C12 156.2(4) . . . . ?
C1 Si1 C13 C14 -39.9(5) . . . . ?
C1 Si1 C13 C18 138.0(5) . . . . ?
C1 C2 C3 C4 0.4(10) . . . . ?
C2 C1 C6 C5 -0.1(8) . . . . ?
C2 C3 C4 C5 0.1(11) . . . . ?
C3 C4 C5 C6 -0.6(11) . . . . ?
C4 C5 C6 C1 0.6(10) . . . . ?
C6 C1 C2 C3 -0.4(9) . . . . ?
C7 Si1 O1 Gd1 -112.8(11) . . . . ?
C7 Si1 C1 C2 140.6(5) . . . . ?
C7 Si1 C1 C6 -41.6(5) . . . . ?
C7 Si1 C13 C14 76.2(5) . . . . ?
C7 Si1 C13 C18 -106.0(5) . . . . ?
C7 C8 C9 C10 1.2(9) . . . . ?
C8 C7 C12 C11 0.0(8) . . . . ?
C8 C9 C10 C11 -1.8(9) . . . . ?
C9 C10 C11 C12 1.6(10) . . . . ?
C10 C11 C12 C7 -0.7(9) . . . . ?
C12 C7 C8 C9 -0.3(8) . . . . ?
C13 Si1 O1 Gd1 128.2(11) . . . . ?
C13 Si1 C1 C2 -103.8(5) . . . . ?
C13 Si1 C1 C6 74.0(5) . . . . ?
C13 Si1 C7 C8 -146.6(4) . . . . ?
C13 Si1 C7 C12 39.9(5) . . . . ?
C13 C14 C15 C16 -0.3(10) . . . . ?
C14 C13 C18 C17 0.5(9) . . . . ?
C14 C15 C16 C17 0.1(11) . . . . ?
C15 C16 C17 C18 0.5(11) . . . . ?
C16 C17 C18 C13 -0.7(10) . . . . ?
C18 C13 C14 C15 0.1(9) . . . . ?
C19 Si2 O2 Gd1 3.4(7) . . . . ?
C19 Si2 O2 K1 160.2(2) . . . . ?
C19 Si2 C25 K1 -152.73(18) . . . . ?
C19 Si2 C25 C26 -102.1(4) . . . . ?
C19 Si2 C25 C30 79.5(5) . . . . ?
C19 Si2 C31 C32 -40.2(5) . . . . ?
C19 Si2 C31 C36 143.2(4) . . . . ?
C19 C20 C21 C22 1.5(9) . . . . ?
C20 C19 C24 C23 -0.8(9) . . . . ?
C20 C21 C22 C23 -1.2(9) . . . . ?
C21 C22 C23 C24 -0.1(10) . . . . ?
C22 C23 C24 C19 1.1(11) . . . . ?
C24 C19 C20 C21 -0.5(8) . . . . ?
C25 Si2 O2 Gd1 -118.5(6) . . . . ?
C25 Si2 O2 K1 38.4(2) . . . . ?
C25 Si2 C19 C20 -176.4(4) . . . . ?
C25 Si2 C19 C24 3.3(6) . . . . ?
C25 Si2 C31 C32 75.7(5) . . . . ?
C25 Si2 C31 C36 -101.0(5) . . . . ?
C25 C26 C27 C28 0.8(9) . . . . ?
C26 C25 C30 C29 -1.5(9) . . . . ?
C26 C27 C28 C29 -1.9(9) . . . . ?
C27 C28 C29 C30 1.4(10) . . . . ?
C28 C29 C30 C25 0.4(10) . . . . ?
C30 C25 C26 K1 122.2(5) . . . . ?
C30 C25 C26 C27 0.9(8) . . . . ?
C31 Si2 O2 Gd1 123.3(6) . . . . ?
C31 Si2 O2 K1 -79.8(2) . . . . ?
C31 Si2 C19 C20 -61.5(5) . . . . ?
C31 Si2 C19 C24 118.2(5) . . . . ?
C31 Si2 C25 K1 93.40(18) . . . . ?
C31 Si2 C25 C26 144.0(4) . . . . ?
C31 Si2 C25 C30 -34.4(5) . . . . ?
C31 C32 C33 C34 0.5(9) . . . . ?
C32 C31 C36 C35 0.1(8) . . . . ?
C32 C33 C34 C35 -1.1(10) . . . . ?
C33 C34 C35 C36 1.2(10) . . . . ?
C34 C35 C36 C31 -0.7(9) . . . . ?
C36 C31 C32 C33 0.0(8) . . . . ?
C37 Si3 O3 Gd1 121.2(8) . . . . ?
C37 Si3 O3 K1 -123.3(2) . . . . ?
C37 Si3 C43 C44 -95.9(5) . . . . ?
C37 Si3 C43 C48 76.7(5) . . . . ?
C37 Si3 C49 K1 126.5(2) . . . . ?
C37 Si3 C49 C50 15.1(5) . . . . ?
C37 Si3 C49 C54 -166.5(4) . . . . ?
C37 C38 C39 C40 -1.2(10) . . . . ?
C38 C37 C42 C41 0.5(10) . . . . ?
C38 C39 C40 C41 0.0(11) . . . . ?
C39 C40 C41 C42 1.4(12) . . . . ?
C40 C41 C42 C37 -1.7(12) . . . . ?
C42 C37 C38 C39 1.0(9) . . . . ?
C43 Si3 O3 Gd1 0.2(8) . . . . ?
C43 Si3 O3 K1 115.6(2) . . . . ?
C43 Si3 C37 C38 166.8(4) . . . . ?
C43 Si3 C37 C42 -14.5(6) . . . . ?
C43 Si3 C49 K1 -120.35(19) . . . . ?
C43 Si3 C49 C50 128.2(5) . . . . ?
C43 Si3 C49 C54 -53.3(5) . . . . ?
C43 C44 C45 C46 -0.7(9) . . . . ?
C44 C43 C48 C47 1.4(8) . . . . ?
C44 C45 C46 C47 2.5(9) . . . . ?
C45 C46 C47 C48 -2.2(9) . . . . ?
C46 C47 C48 C43 0.3(9) . . . . ?
C48 C43 C44 C45 -1.2(8) . . . . ?
C49 Si3 O3 Gd1 -120.1(8) . . . . ?
C49 Si3 O3 K1 -4.7(2) . . . . ?
C49 Si3 C37 C38 -79.7(5) . . . . ?
C49 Si3 C37 C42 98.9(5) . . . . ?
C49 Si3 C43 C44 151.1(4) . . . . ?
C49 Si3 C43 C48 -36.3(5) . . . . ?
C49 C50 C51 C52 -0.4(9) . . . . ?
C50 C49 C54 K1 100.5(5) . . . . ?
C50 C49 C54 C53 -0.1(9) . . . . ?
C50 C51 C52 C53 0.3(10) . . . . ?
C51 C52 C53 C54 0.0(10) . . . . ?
C52 C53 C54 K1 -91.4(6) . . . . ?
C52 C53 C54 C49 0.0(10) . . . . ?
C54 C49 C50 C51 0.3(9) . . . . ?
C55 Si4 O4 Gd1 -17.7(9) . . . . ?
C55 Si4 O4 K1 158.6(2) . . . . ?
C55 Si4 C61 C62 97.4(5) . . . . ?
C55 Si4 C61 C66 -83.0(5) . . . . ?
C55 Si4 C67 C68 -22.5(5) . . . . ?
C55 Si4 C67 C72 154.5(4) . . . . ?
C55 C56 C57 C58 -0.2(10) . . . . ?
C56 C55 C60 C59 -1.5(9) . . . . ?
C56 C57 C58 C59 -0.5(11) . . . . ?
C57 C58 C59 C60 0.2(11) . . . . ?
C58 C59 C60 C55 0.8(11) . . . . ?
C60 C55 C56 C57 1.2(9) . . . . ?
C61 Si4 O4 Gd1 104.7(8) . . . . ?
C61 Si4 O4 K1 -78.9(2) . . . . ?
C61 Si4 C55 C56 -112.2(5) . . . . ?
C61 Si4 C55 C60 66.0(5) . . . . ?
C61 Si4 C67 C68 -138.5(5) . . . . ?
C61 Si4 C67 C72 38.6(5) . . . . ?
C61 C62 C63 C64 1.3(9) . . . . ?
C62 C61 C66 C65 2.1(8) . . . . ?
C62 C63 C64 C65 0.8(9) . . . . ?
C63 C64 C65 C66 -1.4(9) . . . . ?
C64 C65 C66 C61 -0.2(9) . . . . ?
C66 C61 C62 C63 -2.7(8) . . . . ?
C67 Si4 O4 Gd1 -139.3(7) . . . . ?
C67 Si4 O4 K1 37.0(3) . . . . ?
C67 Si4 C55 C56 135.2(5) . . . . ?
C67 Si4 C55 C60 -46.6(5) . . . . ?
C67 Si4 C61 C62 -147.5(4) . . . . ?
C67 Si4 C61 C66 32.0(5) . . . . ?
C67 C68 C69 C70 -1.3(10) . . . . ?
C68 C67 C72 K1 -124.6(4) . . . . ?
C68 C67 C72 C71 0.1(9) . . . . ?
C68 C69 C70 C71 3.6(11) . . . . ?
C69 C70 C71 C72 -3.9(10) . . . . ?
C70 C71 C72 K1 111.9(6) . . . . ?
C70 C71 C72 C67 2.0(10) . . . . ?
C72 C67 C68 C69 -0.5(9) . . . . ?
C73 O5 C76 C75 2.8(6) . . . . ?
C73 C74 C75 C76 36.9(7) . . . . ?
C74 C75 C76 O5 -25.2(7) . . . . ?
C76 O5 C73 C74 21.1(7) . . . . ?
C77 O6 C80 C79 8.2(7) . . . . ?
C77 C78 C79 C80 37.0(8) . . . . ?
C78 C79 C80 O6 -28.6(8) . . . . ?
C80 O6 C77 C78 15.5(7) . . . . ?
C81 O7 C84 C83 18.0(14) . . . . ?
C81 O7 C84 C86 -17.9(14) . . . . ?
C81 C82 C83 C84 33(3) . . . . ?
C81 C85 C86 C84 -51(2) . . . . ?
C82 C83 C84 O7 -32(2) . . . . ?
C84 O7 C81 C82 4.8(17) . . . . ?
C84 O7 C81 C85 -16.8(12) . . . . ?

loop_
_exptl_oxdiff_crystal_face_indexfrac_h
_exptl_oxdiff_crystal_face_indexfrac_k
_exptl_oxdiff_crystal_face_indexfrac_l
_exptl_oxdiff_crystal_face_x
_exptl_oxdiff_crystal_face_y
_exptl_oxdiff_crystal_face_z
-2.0001 2.0001 1.0000 -0.0283 -0.0035 0.2529
2.0001 -2.0001 -1.0000 0.0283 0.0035 -0.2529
-0.0000 0.9999 -1.9999 0.1465 0.0176 0.0257
0.0000 1.0000 1.9998 -0.1048 -0.1042 0.0241
-0.0000 -1.0000 -1.9998 0.1048 0.1042 -0.0241
0.0000 -1.9999 -0.9999 0.0211 0.1171 -0.0495
-0.0000 1.9999 0.9999 -0.0211 -0.1171 0.0495
-0.0000 1.9998 -1.0000 0.1046 -0.0562 0.0503
0.0000 -1.9998 1.0000 -0.1046 0.0562 -0.0503
0.0000 0.0000 0.9999 -0.0628 -0.0304 -0.0004

loop_
_smtbx_masks_void_nr
_smtbx_masks_void_average_x
_smtbx_masks_void_average_y
_smtbx_masks_void_average_z
_smtbx_masks_void_volume
_smtbx_masks_void_count_electrons
_smtbx_masks_void_content
1 -0.771 0.000 0.500 746.4 151.8 '4 THF'
2 -0.555 0.500 0.000 746.4 151.8 '4 THF'
